data_4110249
loop_
_publ_author_name
'John D. Huber'
'James L. Leighton'

_publ_section_title
;
 Highly Enantioselective Imine Cinnamylation with a Remarkable
 Diastereochemical Switch
;
_journal_name_full 'Journal of the American Chemical Society'
_journal_page_first 14552
_journal_page_last 14553
_journal_paper_doi 10.1021/ja076035h
_journal_volume 129
_journal_year 2007
_chemical_formula_sum 'C28 H36 N O3'
_chemical_formula_weight 434.58
_chemical_name_systematic
; 
 ? 
;
_space_group_IT_number 4
_symmetry_cell_setting monoclinic
_symmetry_space_group_name_Hall 'P 2yb'
_symmetry_space_group_name_H-M 'P 1 21 1'
_atom_sites_solution_hydrogens geom
_atom_sites_solution_primary direct
_atom_sites_solution_secondary difmap
_audit_creation_method SHELXL-97
_cell_angle_alpha 90.00
_cell_angle_beta 109.4970(10)
_cell_angle_gamma 90.00
_cell_formula_units_Z 8
_cell_length_a 15.3920(8)
_cell_length_b 22.7497(14)
_cell_length_c 16.0554(9)
_cell_measurement_reflns_used 5188
_cell_measurement_temperature 243(2)
_cell_measurement_theta_max 20.37
_cell_measurement_theta_min 2.69
_cell_volume 5299.6(5)
_computing_cell_refinement 'Bruker SMART'
_computing_data_collection 'Bruker SMART'
_computing_data_reduction 'Bruker SAINT'
_computing_molecular_graphics 'Bruker SHELXTL'
_computing_publication_material 'Bruker SHELXTL'
_computing_structure_refinement 'SHELXL-97 (Sheldrick, 1997)'
_computing_structure_solution 'SHELXS-97 (Sheldrick, 1990)'
_diffrn_ambient_temperature 243(2)
_diffrn_measured_fraction_theta_full 0.876
_diffrn_measured_fraction_theta_max 0.876
_diffrn_measurement_device_type 'CCD area detector'
_diffrn_measurement_method 'phi and omega scans'
_diffrn_radiation_monochromator graphite
_diffrn_radiation_source 'fine-focus sealed tube'
_diffrn_radiation_type MoK\a
_diffrn_radiation_wavelength 0.71073
_diffrn_reflns_av_R_equivalents 0.0582
_diffrn_reflns_av_sigmaI/netI 0.1183
_diffrn_reflns_limit_h_max 18
_diffrn_reflns_limit_h_min -7
_diffrn_reflns_limit_k_max 30
_diffrn_reflns_limit_k_min -29
_diffrn_reflns_limit_l_max 18
_diffrn_reflns_limit_l_min -20
_diffrn_reflns_number 28196
_diffrn_reflns_theta_full 28.27
_diffrn_reflns_theta_max 28.27
_diffrn_reflns_theta_min 1.35
_exptl_absorpt_coefficient_mu 0.070
_exptl_absorpt_correction_T_max 0.9660
_exptl_absorpt_correction_T_min 0.9660
_exptl_absorpt_correction_type empirical
_exptl_absorpt_process_details SADABS
_exptl_crystal_colour Colorless
_exptl_crystal_density_diffrn 1.089
_exptl_crystal_description Block
_exptl_crystal_F_000 1880
_exptl_crystal_size_max 0.50
_exptl_crystal_size_mid 0.50
_exptl_crystal_size_min 0.50
_refine_diff_density_max 0.173
_refine_diff_density_min -0.160
_refine_diff_density_rms 0.033
_refine_ls_abs_structure_details 'Flack H D (1983), Acta Cryst. A39, 876-881'
_refine_ls_abs_structure_Flack 0(10)
_refine_ls_extinction_method none
_refine_ls_goodness_of_fit_ref 1.020
_refine_ls_hydrogen_treatment constr
_refine_ls_matrix_type full
_refine_ls_number_parameters 1046
_refine_ls_number_reflns 11807
_refine_ls_number_restraints 31
_refine_ls_restrained_S_all 1.020
_refine_ls_R_factor_all 0.1398
_refine_ls_R_factor_gt 0.0513
_refine_ls_shift/su_max 0.001
_refine_ls_shift/su_mean 0.000
_refine_ls_structure_factor_coef Fsqd
_refine_ls_weighting_details 'calc w=1/[\s^2^(Fo^2^)+(0.0180P)^2^+0.0000P] where P=(Fo^2^+2Fc^2^)/3'
_refine_ls_weighting_scheme calc
_refine_ls_wR_factor_gt 0.0827
_refine_ls_wR_factor_ref 0.0911
_reflns_number_gt 4430
_reflns_number_total 11807
_reflns_threshold_expression >2sigma(I)
_cod_data_source_file ja076035hsi20070810_031440.cif
_cod_data_source_block jhchs10p
_cod_database_code 4110249

loop_
_symmetry_equiv_pos_as_xyz
'x, y, z'
'-x, y+1/2, -z'

loop_
_atom_site_label
_atom_site_type_symbol
_atom_site_fract_x
_atom_site_fract_y
_atom_site_fract_z
_atom_site_U_iso_or_equiv
_atom_site_adp_type
_atom_site_occupancy
_atom_site_symmetry_multiplicity
_atom_site_calc_flag
_atom_site_refinement_flags
O11 O 0.0667(2) 0.03922(14) 1.17741(19) 0.0678(10) Uani 1 1 d .
O12 O 0.16243(19) 0.07938(13) 1.11686(18) 0.0540(8) Uani 1 1 d .
O13 O 0.0597(2) -0.06281(14) 1.08378(19) 0.0668(10) Uani 1 1 d .
N1 N 0.1579(2) 0.20220(13) 1.09327(18) 0.0475(9) Uani 1 1 d .
H1A H 0.1610 0.2244 1.1406 0.071 Uiso 1 1 calc R
H1B H 0.2136 0.2010 1.0865 0.071 Uiso 1 1 calc R
H1C H 0.1404 0.1655 1.1014 0.071 Uiso 1 1 calc R
C101 C 0.1074(3) 0.0390(2) 1.1225(3) 0.0492(13) Uani 1 1 d .
C102 C 0.0900(3) -0.0100(2) 1.0546(3) 0.0525(13) Uani 1 1 d .
H10F H 0.1475 -0.0179 1.0418 0.063 Uiso 1 1 calc R
C103 C 0.0154(3) 0.00901(19) 0.9698(3) 0.0531(13) Uani 1 1 d .
C104 C 0.0299(4) 0.0063(2) 0.8917(3) 0.0705(16) Uani 1 1 d .
H10A H 0.0869 -0.0071 0.8897 0.085 Uiso 1 1 calc R
C105 C -0.0385(4) 0.0230(2) 0.8142(4) 0.0796(17) Uani 1 1 d .
H10B H -0.0272 0.0219 0.7602 0.095 Uiso 1 1 calc R
C106 C -0.1213(4) 0.0409(2) 0.8167(3) 0.0850(18) Uani 1 1 d .
H10C H -0.1679 0.0513 0.7640 0.102 Uiso 1 1 calc R
C107 C -0.1381(3) 0.0439(3) 0.8941(4) 0.0912(19) Uani 1 1 d .
H10D H -0.1957 0.0567 0.8952 0.109 Uiso 1 1 calc R
C108 C -0.0688(3) 0.0278(2) 0.9725(3) 0.0802(17) Uani 1 1 d .
H10E H -0.0796 0.0297 1.0267 0.096 Uiso 1 1 calc R
C109 C 0.1296(3) -0.0896(2) 1.1544(3) 0.0785(16) Uani 1 1 d .
H10G H 0.1057 -0.1252 1.1721 0.118 Uiso 1 1 calc R
H10H H 0.1495 -0.0627 1.2040 0.118 Uiso 1 1 calc R
H10I H 0.1815 -0.0993 1.1355 0.118 Uiso 1 1 calc R
C110 C 0.0895(3) 0.22805(18) 1.0129(2) 0.0460(12) Uani 1 1 d .
H11H H 0.1105 0.2681 1.0049 0.055 Uiso 1 1 calc R
C111 C 0.0852(3) 0.19150(19) 0.9309(2) 0.0501(12) Uani 1 1 d .
H11I H 0.0591 0.1525 0.9364 0.060 Uiso 1 1 calc R
C112 C 0.1816(3) 0.1821(2) 0.9240(3) 0.0687(15) Uani 1 1 d .
H11A H 0.2115 0.2204 0.9262 0.082 Uiso 1 1 calc R
H11B H 0.2190 0.1592 0.9751 0.082 Uiso 1 1 calc R
C113 C 0.1789(3) 0.1502(2) 0.8389(3) 0.0789(16) Uani 1 1 d .
H11J H 0.2411 0.1459 0.8376 0.118 Uiso 1 1 calc R
H11K H 0.1424 0.1728 0.7881 0.118 Uiso 1 1 calc R
H11L H 0.1514 0.1116 0.8373 0.118 Uiso 1 1 calc R
C114 C -0.0026(3) 0.2331(3) 1.0254(3) 0.0601(14) Uani 1 1 d .
C115 C -0.0516(4) 0.2846(3) 1.0079(3) 0.0813(17) Uani 1 1 d .
H11C H -0.0269 0.3186 0.9912 0.098 Uiso 1 1 calc R
C116 C -0.1416(5) 0.2851(4) 1.0158(4) 0.119(3) Uani 1 1 d .
H11D H -0.1752 0.3204 1.0035 0.143 Uiso 1 1 calc R
C117 C -0.1810(5) 0.2384(5) 1.0395(4) 0.128(4) Uani 1 1 d .
H11E H -0.2401 0.2408 1.0443 0.153 Uiso 1 1 calc R
C118 C -0.1307(4) 0.1863(3) 1.0568(4) 0.109(2) Uani 1 1 d .
H11F H -0.1562 0.1521 1.0721 0.131 Uiso 1 1 calc R
C119 C -0.0422(4) 0.1850(3) 1.0512(3) 0.0800(17) Uani 1 1 d .
H11G H -0.0081 0.1499 1.0656 0.096 Uiso 1 1 calc R
C120 C 0.0205(3) 0.22158(19) 0.8509(3) 0.0451(12) Uani 1 1 d .
C121 C 0.0454(3) 0.2724(2) 0.8166(3) 0.0731(16) Uani 1 1 d .
H12A H 0.1042 0.2883 0.8451 0.088 Uiso 1 1 calc R
C122 C -0.0121(4) 0.3007(2) 0.7427(3) 0.0802(17) Uani 1 1 d .
H12B H 0.0059 0.3357 0.7220 0.096 Uiso 1 1 calc R
C123 C -0.0966(4) 0.2758(3) 0.7005(3) 0.0780(17) Uani 1 1 d .
H12C H -0.1360 0.2929 0.6482 0.094 Uiso 1 1 calc R
C124 C -0.1236(3) 0.2284(3) 0.7322(3) 0.0722(16) Uani 1 1 d .
H12D H -0.1829 0.2133 0.7034 0.087 Uiso 1 1 calc R
C125 C -0.0662(3) 0.2003(2) 0.8072(3) 0.0712(15) Uani 1 1 d .
H12E H -0.0870 0.1664 0.8282 0.085 Uiso 1 1 calc R
O21 O -0.16408(19) -0.28359(12) 0.73484(18) 0.0539(8) Uani 1 1 d .
O22 O -0.21164(19) -0.24601(13) 0.59724(18) 0.0640(9) Uani 1 1 d .
O23 O -0.16238(19) -0.18094(13) 0.80919(18) 0.0596(8) Uani 1 1 d .
N2 N 0.3581(2) 0.09196(13) 1.18232(19) 0.0444(9) Uani 1 1 d .
H2A H 0.2961 0.0919 1.1610 0.067 Uiso 1 1 calc R
H2B H 0.3781 0.1262 1.2100 0.067 Uiso 1 1 calc R
H2C H 0.3779 0.0621 1.2208 0.067 Uiso 1 1 calc R
C201 C -0.1813(3) -0.2411(2) 0.6816(3) 0.0501(12) Uani 1 1 d .
C202 C -0.1664(3) -0.17816(19) 0.7189(3) 0.0523(12) Uani 1 1 d .
H20F H -0.2189 -0.1532 0.6850 0.063 Uiso 1 1 calc R
C203 C -0.0775(3) -0.1538(2) 0.7097(3) 0.0538(13) Uani 1 1 d .
C204 C -0.0811(4) -0.1075(2) 0.6551(3) 0.0792(16) Uani 1 1 d .
H20A H -0.1386 -0.0916 0.6217 0.095 Uiso 1 1 calc R
C205 C -0.0019(4) -0.0835(3) 0.6480(4) 0.0943(19) Uani 1 1 d .
H20B H -0.0047 -0.0522 0.6089 0.113 Uiso 1 1 calc R
C206 C 0.0814(5) -0.1062(3) 0.6994(4) 0.0954(19) Uani 1 1 d .
H20C H 0.1367 -0.0905 0.6962 0.114 Uiso 1 1 calc R
C207 C 0.0833(4) -0.1520(3) 0.7554(3) 0.0821(18) Uani 1 1 d .
H20D H 0.1404 -0.1673 0.7908 0.098 Uiso 1 1 calc R
C208 C 0.0049(3) -0.1755(2) 0.7609(3) 0.0676(15) Uani 1 1 d .
H20E H 0.0074 -0.2068 0.8000 0.081 Uiso 1 1 calc R
C209 C -0.1568(3) -0.1233(2) 0.8490(3) 0.0851(17) Uani 1 1 d .
H20G H -0.1526 -0.1275 0.9103 0.128 Uiso 1 1 calc R
H20H H -0.2114 -0.1009 0.8175 0.128 Uiso 1 1 calc R
H20I H -0.1026 -0.1030 0.8458 0.128 Uiso 1 1 calc R
C210 C 0.3953(3) 0.08459(17) 1.1071(2) 0.0360(10) Uani 1 1 d .
H21H H 0.3717 0.1173 1.0649 0.043 Uiso 1 1 calc R
C211 C 0.5003(3) 0.08568(19) 1.1378(3) 0.0471(11) Uani 1 1 d .
H21I H 0.5226 0.0497 1.1731 0.056 Uiso 1 1 calc R
C212 C 0.5407(3) 0.1387(2) 1.1978(3) 0.0687(14) Uani 1 1 d .
H21A H 0.5237 0.1361 1.2513 0.082 Uiso 1 1 calc R
H21B H 0.5144 0.1751 1.1669 0.082 Uiso 1 1 calc R
C213 C 0.6472(3) 0.1406(3) 1.2239(3) 0.104(2) Uani 1 1 d .
H21J H 0.6706 0.1751 1.2599 0.156 Uiso 1 1 calc R
H21K H 0.6641 0.1425 1.1709 0.156 Uiso 1 1 calc R
H21L H 0.6734 0.1056 1.2571 0.156 Uiso 1 1 calc R
C214 C 0.3592(3) 0.02673(19) 1.0596(3) 0.0458(12) Uani 1 1 d .
C215 C 0.3161(3) 0.0269(2) 0.9695(3) 0.0545(13) Uani 1 1 d .
H21C H 0.3068 0.0625 0.9381 0.065 Uiso 1 1 calc R
C216 C 0.2867(3) -0.0252(3) 0.9253(3) 0.0716(16) Uani 1 1 d .
H21D H 0.2599 -0.0251 0.8634 0.086 Uiso 1 1 calc R
C217 C 0.2960(4) -0.0773(3) 0.9707(4) 0.0798(17) Uani 1 1 d .
H21E H 0.2732 -0.1123 0.9401 0.096 Uiso 1 1 calc R
C218 C 0.3382(4) -0.0782(2) 1.0596(4) 0.0848(17) Uani 1 1 d .
H21F H 0.3466 -0.1137 1.0912 0.102 Uiso 1 1 calc R
C219 C 0.3687(3) -0.0252(2) 1.1031(3) 0.0633(14) Uani 1 1 d .
H21G H 0.3970 -0.0255 1.1648 0.076 Uiso 1 1 calc R
C220 C 0.5313(3) 0.0827(2) 1.0585(3) 0.0517(12) Uani 1 1 d .
C221 C 0.5778(4) 0.0348(3) 1.0436(4) 0.0898(18) Uani 1 1 d .
H22A H 0.5893 0.0025 1.0822 0.108 Uiso 1 1 calc R
C222 C 0.6086(5) 0.0341(4) 0.9697(5) 0.127(3) Uani 1 1 d .
H22B H 0.6387 0.0007 0.9579 0.153 Uiso 1 1 calc R
C223 C 0.5941(5) 0.0830(4) 0.9147(5) 0.120(3) Uani 1 1 d .
H22C H 0.6182 0.0836 0.8681 0.144 Uiso 1 1 calc R
C224 C 0.5458(5) 0.1296(3) 0.9277(4) 0.112(2) Uani 1 1 d .
H22D H 0.5340 0.1619 0.8890 0.134 Uiso 1 1 calc R
C225 C 0.5131(3) 0.1291(3) 1.0005(4) 0.0794(16) Uani 1 1 d .
H22E H 0.4783 0.1610 1.0091 0.095 Uiso 1 1 calc R
O31 O 0.4328(2) 0.02144(14) 0.3262(2) 0.0677(10) Uani 1 1 d .
O32 O 0.34576(19) 0.07210(12) 0.38775(18) 0.0526(8) Uani 1 1 d .
O33 O 0.4234(2) -0.07735(12) 0.42074(19) 0.0631(9) Uani 1 1 d .
N3 N 0.37565(19) 0.19261(13) 0.42107(17) 0.0439(9) Uani 1 1 d .
H3A H 0.3769 0.2147 0.3750 0.066 Uiso 1 1 calc R
H3B H 0.3201 0.1960 0.4279 0.066 Uiso 1 1 calc R
H3C H 0.3858 0.1548 0.4109 0.066 Uiso 1 1 calc R
C301 C 0.3943(3) 0.0276(2) 0.3800(3) 0.0494(13) Uani 1 1 d .
C302 C 0.4015(3) -0.02086(18) 0.4490(3) 0.0462(11) Uani 1 1 d .
H30F H 0.3422 -0.0237 0.4602 0.055 Uiso 1 1 calc R
C303 C 0.4775(3) -0.00715(18) 0.5349(3) 0.0532(13) Uani 1 1 d .
C304 C 0.5692(4) 0.0033(2) 0.5366(3) 0.0725(16) Uani 1 1 d .
H30A H 0.5825 0.0036 0.4836 0.087 Uiso 1 1 calc R
C305 C 0.6385(3) 0.0128(2) 0.6158(4) 0.0794(18) Uani 1 1 d .
H30B H 0.6999 0.0170 0.6178 0.095 Uiso 1 1 calc R
C306 C 0.6163(5) 0.0162(2) 0.6921(4) 0.0856(18) Uani 1 1 d .
H30C H 0.6638 0.0236 0.7458 0.103 Uiso 1 1 calc R
C307 C 0.5284(4) 0.0093(2) 0.6933(3) 0.0791(17) Uani 1 1 d .
H30D H 0.5147 0.0134 0.7459 0.095 Uiso 1 1 calc R
C308 C 0.4610(3) -0.0038(2) 0.6147(3) 0.0642(14) Uani 1 1 d .
H30E H 0.4009 -0.0108 0.6149 0.077 Uiso 1 1 calc R
C309 C 0.3485(3) -0.0996(2) 0.3466(3) 0.0864(18) Uani 1 1 d .
H30G H 0.3660 -0.1370 0.3280 0.130 Uiso 1 1 calc R
H30H H 0.3348 -0.0718 0.2980 0.130 Uiso 1 1 calc R
H30I H 0.2943 -0.1048 0.3638 0.130 Uiso 1 1 calc R
C310 C 0.4491(3) 0.21319(18) 0.5034(2) 0.0451(11) Uani 1 1 d .
H31H H 0.4371 0.2550 0.5127 0.054 Uiso 1 1 calc R
C311 C 0.4459(3) 0.17801(19) 0.5849(2) 0.0477(11) Uani 1 1 d .
H31I H 0.4666 0.1374 0.5798 0.057 Uiso 1 1 calc R
C312 C 0.3499(3) 0.1748(2) 0.5929(3) 0.0591(13) Uani 1 1 d .
H31A H 0.3253 0.2148 0.5903 0.071 Uiso 1 1 calc R
H31B H 0.3092 0.1530 0.5421 0.071 Uiso 1 1 calc R
C313 C 0.3477(3) 0.1458(2) 0.6765(3) 0.0850(17) Uani 1 1 d .
H31J H 0.2850 0.1459 0.6776 0.127 Uiso 1 1 calc R
H31K H 0.3873 0.1672 0.7272 0.127 Uiso 1 1 calc R
H31L H 0.3693 0.1056 0.6785 0.127 Uiso 1 1 calc R
C314 C 0.5423(3) 0.2092(2) 0.4916(3) 0.0506(12) Uani 1 1 d .
C315 C 0.5723(3) 0.1577(2) 0.4650(3) 0.0655(14) Uani 1 1 d .
H31C H 0.5329 0.1249 0.4508 0.079 Uiso 1 1 calc R
C316 C 0.6608(4) 0.1538(3) 0.4589(3) 0.093(2) Uani 1 1 d .
H31D H 0.6813 0.1183 0.4420 0.112 Uiso 1 1 calc R
C317 C 0.7173(4) 0.2018(4) 0.4776(4) 0.101(3) Uani 1 1 d .
H31E H 0.7764 0.1991 0.4728 0.121 Uiso 1 1 calc R
C318 C 0.6896(4) 0.2526(4) 0.5027(4) 0.099(2) Uani 1 1 d .
H31F H 0.7296 0.2851 0.5157 0.119 Uiso 1 1 calc R
C319 C 0.6013(3) 0.2579(2) 0.5096(3) 0.0678(15) Uani 1 1 d .
H31G H 0.5820 0.2939 0.5263 0.081 Uiso 1 1 calc R
C320 C 0.5155(3) 0.2062(2) 0.6679(3) 0.0476(12) Uani 1 1 d .
C321 C 0.4974(3) 0.2585(2) 0.7009(3) 0.0704(15) Uani 1 1 d .
H32A H 0.4403 0.2770 0.6740 0.084 Uiso 1 1 calc R
C322 C 0.5610(5) 0.2844(3) 0.7725(4) 0.105(2) Uani 1 1 d .
H32B H 0.5477 0.3207 0.7935 0.127 Uiso 1 1 calc R
C323 C 0.6432(5) 0.2578(4) 0.8132(4) 0.106(2) Uani 1 1 d .
H32C H 0.6872 0.2767 0.8609 0.127 Uiso 1 1 calc R
C324 C 0.6630(4) 0.2045(3) 0.7863(4) 0.095(2) Uani 1 1 d .
H32D H 0.7184 0.1852 0.8174 0.114 Uiso 1 1 calc R
C325 C 0.5995(3) 0.1785(2) 0.7113(3) 0.0706(15) Uani 1 1 d .
H32E H 0.6134 0.1424 0.6902 0.085 Uiso 1 1 calc R
O41 O 0.62635(18) -0.29728(12) 0.74981(18) 0.0506(8) Uani 1 1 d .
O42 O 0.6647(2) -0.25526(14) 0.88230(18) 0.0653(9) Uani 1 1 d .
O43 O 0.59969(18) -0.19829(11) 0.66642(17) 0.0514(8) Uani 1 1 d .
N4 N 0.1558(2) 0.10406(13) 0.32527(18) 0.0432(9) Uani 1 1 d .
H4A H 0.2169 0.0970 0.3459 0.065 Uiso 1 1 calc R
H4B H 0.1457 0.1410 0.3041 0.065 Uiso 1 1 calc R
H4C H 0.1284 0.0785 0.2817 0.065 Uiso 1 1 calc R
C401 C 0.6353(3) -0.2534(2) 0.8013(3) 0.0473(12) Uani 1 1 d .
C402 C 0.6063(3) -0.19303(19) 0.7564(3) 0.0523(12) Uani 1 1 d .
H40F H 0.6547 -0.1638 0.7854 0.063 Uiso 1 1 calc R
C403 C 0.5169(3) -0.1736(2) 0.7669(3) 0.0529(12) Uani 1 1 d .
C404 C 0.4364(3) -0.2014(2) 0.7252(3) 0.0664(14) Uani 1 1 d .
H40A H 0.4371 -0.2353 0.6921 0.080 Uiso 1 1 calc R
C405 C 0.3540(3) -0.1817(3) 0.7294(3) 0.0796(16) Uani 1 1 d .
H40B H 0.2983 -0.2007 0.6988 0.096 Uiso 1 1 calc R
C406 C 0.3566(5) -0.1303(3) 0.7833(4) 0.111(2) Uani 1 1 d .
H40C H 0.3018 -0.1163 0.7898 0.134 Uiso 1 1 calc R
C407 C 0.4360(4) -0.1026(3) 0.8239(4) 0.102(2) Uani 1 1 d .
H40D H 0.4368 -0.0684 0.8569 0.123 Uiso 1 1 calc R
C408 C 0.5166(3) -0.1247(2) 0.8170(3) 0.0790(17) Uani 1 1 d .
H40E H 0.5726 -0.1059 0.8472 0.095 Uiso 1 1 calc R
C409 C 0.5807(3) -0.14223(18) 0.6220(3) 0.0749(16) Uani 1 1 d .
H40G H 0.5748 -0.1473 0.5604 0.112 Uiso 1 1 calc R
H40H H 0.6308 -0.1153 0.6498 0.112 Uiso 1 1 calc R
H40I H 0.5237 -0.1264 0.6260 0.112 Uiso 1 1 calc R
C410 C 0.1166(3) 0.09688(17) 0.3991(2) 0.0391(11) Uani 1 1 d .
H41H H 0.1462 0.1265 0.4450 0.047 Uiso 1 1 calc R
C411 C 0.0127(3) 0.10866(19) 0.3663(3) 0.0482(12) Uani 1 1 d .
H41I H -0.0171 0.0772 0.3236 0.058 Uiso 1 1 calc R
C412 C -0.0151(3) 0.1675(2) 0.3189(3) 0.0687(14) Uani 1 1 d .
H41A H 0.0173 0.1992 0.3586 0.082 Uiso 1 1 calc R
H41B H 0.0050 0.1683 0.2670 0.082 Uiso 1 1 calc R
C413 C -0.1183(3) 0.1795(3) 0.2892(3) 0.104(2) Uani 1 1 d .
H41J H -0.1311 0.2175 0.2602 0.156 Uiso 1 1 calc R
H41K H -0.1386 0.1796 0.3403 0.156 Uiso 1 1 calc R
H41L H -0.1509 0.1491 0.2484 0.156 Uiso 1 1 calc R
C414 C 0.1403(3) 0.03776(19) 0.4396(3) 0.0459(11) Uani 1 1 d .
C415 C 0.1862(3) 0.0321(2) 0.5319(3) 0.0611(13) Uani 1 1 d .
H41C H 0.2043 0.0660 0.5668 0.073 Uiso 1 1 calc R
C416 C 0.2045(4) -0.0225(3) 0.5709(4) 0.0838(17) Uani 1 1 d .
H41D H 0.2345 -0.0256 0.6322 0.101 Uiso 1 1 calc R
C417 C 0.1786(4) -0.0734(3) 0.5194(4) 0.0887(18) Uani 1 1 d .
H41E H 0.1896 -0.1107 0.5461 0.106 Uiso 1 1 calc R
C418 C 0.1366(4) -0.0684(2) 0.4287(4) 0.0804(17) Uani 1 1 d .
H41F H 0.1211 -0.1022 0.3933 0.096 Uiso 1 1 calc R
C419 C 0.1179(3) -0.0143(2) 0.3914(3) 0.0768(16) Uani 1 1 d .
H41G H 0.0883 -0.0118 0.3299 0.092 Uiso 1 1 calc R
C420 C -0.0216(3) 0.1029(2) 0.4440(3) 0.0564(13) Uani 1 1 d .
C421 C 0.0067(4) 0.1401(3) 0.5131(4) 0.0866(18) Uani 1 1 d .
H42A H 0.0501 0.1694 0.5143 0.104 Uiso 1 1 calc R
C422 C -0.0288(6) 0.1354(5) 0.5846(5) 0.148(4) Uani 1 1 d U
H42B H -0.0071 0.1618 0.6320 0.178 Uiso 1 1 calc R
C423 C -0.0886(10) 0.0970(6) 0.5873(9) 0.211(7) Uani 1 1 d U
H42C H -0.1115 0.0962 0.6348 0.253 Uiso 1 1 calc R
C424 C -0.1193(7) 0.0562(5) 0.5184(7) 0.177(5) Uani 1 1 d U
H42D H -0.1613 0.0265 0.5198 0.213 Uiso 1 1 calc R
C425 C -0.0847(4) 0.0607(3) 0.4441(4) 0.0890(18) Uani 1 1 d .
H42E H -0.1059 0.0345 0.3963 0.107 Uiso 1 1 calc R

loop_
_atom_site_aniso_label
_atom_site_aniso_U_11
_atom_site_aniso_U_22
_atom_site_aniso_U_33
_atom_site_aniso_U_23
_atom_site_aniso_U_13
_atom_site_aniso_U_12
O11 0.062(2) 0.098(3) 0.048(2) -0.0202(19) 0.0247(17) -0.020(2)
O12 0.0410(19) 0.052(2) 0.063(2) -0.0018(17) 0.0097(15) -0.0009(17)
O13 0.076(2) 0.057(2) 0.059(2) 0.0031(18) 0.0105(19) -0.0231(19)
N1 0.049(2) 0.055(2) 0.037(2) 0.0030(18) 0.0126(17) 0.000(2)
C101 0.039(3) 0.062(4) 0.045(3) -0.016(3) 0.012(2) -0.014(3)
C102 0.044(3) 0.067(4) 0.048(3) -0.016(3) 0.016(2) -0.008(3)
C103 0.058(3) 0.053(3) 0.044(3) -0.010(2) 0.011(3) -0.018(3)
C104 0.074(4) 0.097(4) 0.043(3) -0.012(3) 0.024(3) -0.007(3)
C105 0.079(4) 0.096(5) 0.062(4) -0.007(3) 0.023(4) -0.013(4)
C106 0.081(5) 0.101(5) 0.047(4) 0.001(3) -0.014(3) -0.028(4)
C107 0.064(4) 0.143(6) 0.065(4) 0.009(4) 0.020(3) 0.001(4)
C108 0.049(4) 0.130(5) 0.056(3) -0.010(3) 0.011(3) -0.001(3)
C109 0.087(4) 0.086(4) 0.060(3) 0.008(3) 0.022(3) -0.008(3)
C110 0.040(3) 0.054(3) 0.038(3) 0.012(2) 0.005(2) 0.016(2)
C111 0.057(3) 0.059(3) 0.032(2) 0.009(2) 0.012(2) 0.014(3)
C112 0.062(3) 0.095(4) 0.049(3) -0.004(3) 0.018(2) 0.023(3)
C113 0.091(4) 0.110(4) 0.051(3) 0.020(3) 0.044(3) 0.037(3)
C114 0.058(4) 0.082(4) 0.037(3) 0.003(3) 0.011(3) 0.015(3)
C115 0.087(5) 0.095(5) 0.043(3) -0.002(3) -0.003(3) 0.038(4)
C116 0.074(5) 0.195(9) 0.075(5) -0.017(5) 0.008(4) 0.082(5)
C117 0.073(6) 0.252(12) 0.069(5) -0.028(6) 0.039(4) -0.019(7)
C118 0.061(5) 0.161(7) 0.111(5) 0.008(5) 0.037(4) 0.022(5)
C119 0.063(4) 0.121(5) 0.056(3) 0.013(3) 0.019(3) 0.016(4)
C120 0.055(3) 0.041(3) 0.037(3) 0.007(2) 0.012(2) 0.004(3)
C121 0.062(4) 0.084(4) 0.053(3) 0.006(3) -0.008(3) -0.004(3)
C122 0.084(4) 0.064(4) 0.071(4) 0.022(3) -0.004(3) 0.005(3)
C123 0.092(5) 0.090(5) 0.046(3) 0.017(3) 0.015(3) 0.034(4)
C124 0.060(4) 0.103(5) 0.042(3) 0.003(3) 0.002(3) -0.005(3)
C125 0.074(4) 0.084(4) 0.047(3) 0.004(3) 0.009(3) -0.010(3)
O21 0.064(2) 0.049(2) 0.0497(19) -0.0034(16) 0.0196(16) -0.0119(17)
O22 0.068(2) 0.073(2) 0.0490(19) -0.0002(18) 0.0164(17) -0.0185(19)
O23 0.071(2) 0.062(2) 0.058(2) -0.0132(18) 0.0371(17) -0.0211(18)
N2 0.043(2) 0.039(2) 0.051(2) -0.0048(18) 0.0168(18) 0.0036(17)
C201 0.038(3) 0.066(4) 0.052(3) -0.014(3) 0.023(3) -0.019(3)
C202 0.061(3) 0.045(3) 0.053(3) -0.006(2) 0.022(2) -0.013(3)
C203 0.061(4) 0.051(3) 0.051(3) -0.006(3) 0.021(3) -0.018(3)
C204 0.083(4) 0.078(4) 0.082(4) 0.007(3) 0.034(3) -0.022(3)
C205 0.087(5) 0.095(5) 0.117(5) 0.023(4) 0.055(4) -0.012(4)
C206 0.088(5) 0.105(5) 0.107(5) -0.009(4) 0.051(4) -0.036(4)
C207 0.068(4) 0.105(5) 0.062(4) 0.020(3) 0.007(3) -0.031(4)
C208 0.048(3) 0.083(4) 0.069(4) -0.002(3) 0.016(3) -0.032(3)
C209 0.101(4) 0.056(4) 0.119(5) -0.031(3) 0.063(4) -0.027(3)
C210 0.040(3) 0.042(3) 0.027(2) -0.004(2) 0.0115(19) 0.001(2)
C211 0.037(3) 0.054(3) 0.047(3) -0.005(2) 0.010(2) -0.007(2)
C212 0.044(3) 0.089(4) 0.077(3) -0.024(3) 0.025(3) -0.015(3)
C213 0.045(3) 0.152(6) 0.101(4) -0.045(4) 0.007(3) -0.022(4)
C214 0.043(3) 0.041(3) 0.053(3) 0.006(3) 0.016(2) 0.009(2)
C215 0.060(3) 0.053(3) 0.046(3) -0.009(3) 0.011(2) 0.005(3)
C216 0.065(4) 0.077(4) 0.062(4) -0.029(4) 0.007(3) 0.008(3)
C217 0.095(5) 0.065(4) 0.082(4) -0.041(4) 0.032(4) -0.028(4)
C218 0.114(5) 0.056(4) 0.092(5) -0.014(4) 0.045(4) -0.021(4)
C219 0.072(4) 0.069(4) 0.052(3) -0.005(3) 0.025(3) -0.005(3)
C220 0.045(3) 0.080(4) 0.035(3) -0.005(3) 0.019(2) -0.011(3)
C221 0.087(4) 0.098(5) 0.104(5) -0.028(4) 0.059(4) -0.009(4)
C222 0.109(5) 0.164(8) 0.138(7) -0.068(6) 0.079(5) -0.023(6)
C223 0.132(7) 0.167(9) 0.091(6) -0.061(6) 0.076(5) -0.029(6)
C224 0.126(6) 0.148(7) 0.073(5) 0.029(5) 0.048(4) -0.036(5)
C225 0.074(4) 0.100(5) 0.080(4) 0.003(4) 0.047(3) -0.001(3)
O31 0.076(2) 0.081(3) 0.053(2) 0.0180(19) 0.0316(18) 0.0205(19)
O32 0.0495(19) 0.0405(19) 0.067(2) 0.0027(16) 0.0178(16) 0.0031(16)
O33 0.082(2) 0.041(2) 0.057(2) 0.0001(16) 0.0107(18) 0.0109(18)
N3 0.047(2) 0.044(2) 0.038(2) 0.0048(17) 0.0100(17) 0.0004(18)
C301 0.057(3) 0.047(3) 0.034(3) 0.007(3) 0.002(2) 0.000(3)
C302 0.052(3) 0.036(3) 0.053(3) 0.006(2) 0.021(2) 0.003(2)
C303 0.067(4) 0.032(3) 0.051(3) 0.007(2) 0.006(3) 0.010(3)
C304 0.069(4) 0.083(4) 0.072(4) 0.013(3) 0.031(3) -0.005(3)
C305 0.054(3) 0.086(4) 0.071(4) -0.008(3) -0.014(3) -0.020(3)
C306 0.112(6) 0.073(4) 0.056(4) -0.006(3) 0.008(4) -0.001(4)
C307 0.080(4) 0.095(5) 0.058(4) -0.025(3) 0.017(3) -0.012(4)
C308 0.069(4) 0.076(4) 0.049(3) -0.003(3) 0.021(3) -0.002(3)
C309 0.104(4) 0.067(4) 0.055(3) -0.011(3) -0.017(3) -0.010(3)
C310 0.039(3) 0.053(3) 0.036(3) 0.000(2) 0.003(2) -0.012(2)
C311 0.054(3) 0.052(3) 0.033(2) -0.002(2) 0.010(2) -0.010(2)
C312 0.063(3) 0.062(3) 0.058(3) -0.011(3) 0.028(3) -0.012(3)
C313 0.090(4) 0.120(5) 0.055(3) -0.016(3) 0.038(3) -0.042(4)
C314 0.044(3) 0.068(4) 0.031(3) 0.007(3) 0.001(2) -0.014(3)
C315 0.064(4) 0.074(4) 0.058(3) -0.001(3) 0.020(3) 0.007(3)
C316 0.062(4) 0.134(6) 0.092(5) 0.001(4) 0.036(4) 0.013(4)
C317 0.052(5) 0.188(9) 0.069(4) 0.041(5) 0.028(3) 0.027(5)
C318 0.036(4) 0.161(7) 0.094(5) 0.033(5) 0.013(3) -0.031(4)
C319 0.064(4) 0.088(4) 0.041(3) -0.002(3) 0.005(3) -0.014(3)
C320 0.044(3) 0.056(3) 0.040(3) -0.001(3) 0.011(2) -0.013(3)
C321 0.072(4) 0.079(4) 0.052(3) -0.023(3) 0.010(3) -0.001(3)
C322 0.129(6) 0.113(6) 0.060(4) -0.012(4) 0.013(4) -0.041(5)
C323 0.121(6) 0.126(7) 0.062(4) -0.020(5) 0.019(4) -0.058(6)
C324 0.070(4) 0.130(6) 0.059(4) 0.025(4) -0.011(3) -0.022(5)
C325 0.065(4) 0.081(4) 0.059(3) 0.012(3) 0.012(3) -0.003(3)
O41 0.062(2) 0.0433(19) 0.0509(18) 0.0028(16) 0.0246(15) 0.0041(16)
O42 0.075(2) 0.086(2) 0.0345(17) 0.0085(18) 0.0181(17) 0.0141(19)
O43 0.076(2) 0.0371(18) 0.0498(18) 0.0057(16) 0.0327(16) 0.0168(16)
N4 0.041(2) 0.047(2) 0.042(2) 0.0012(17) 0.0132(17) -0.0034(18)
C401 0.043(3) 0.052(3) 0.057(3) 0.009(3) 0.030(3) 0.010(3)
C402 0.071(4) 0.044(3) 0.045(3) -0.006(2) 0.024(2) 0.003(3)
C403 0.043(3) 0.062(3) 0.060(3) -0.004(3) 0.026(3) 0.006(3)
C404 0.049(3) 0.080(4) 0.072(3) -0.004(3) 0.024(3) 0.013(3)
C405 0.056(4) 0.108(5) 0.073(4) -0.007(3) 0.020(3) 0.008(3)
C406 0.089(5) 0.133(6) 0.116(5) -0.035(5) 0.040(4) 0.041(5)
C407 0.079(5) 0.118(6) 0.122(6) -0.033(4) 0.049(4) -0.001(4)
C408 0.060(4) 0.103(5) 0.083(4) -0.043(4) 0.036(3) 0.007(3)
C409 0.121(5) 0.044(3) 0.073(4) 0.015(3) 0.049(3) 0.019(3)
C410 0.038(3) 0.048(3) 0.031(2) 0.002(2) 0.012(2) -0.007(2)
C411 0.032(3) 0.065(3) 0.046(3) 0.004(2) 0.010(2) 0.009(2)
C412 0.043(3) 0.103(4) 0.063(3) 0.011(3) 0.022(2) 0.015(3)
C413 0.051(3) 0.166(6) 0.092(4) 0.055(4) 0.020(3) 0.034(4)
C414 0.045(3) 0.048(3) 0.046(3) 0.000(3) 0.016(2) -0.009(2)
C415 0.053(3) 0.057(4) 0.069(4) 0.009(3) 0.016(3) -0.017(3)
C416 0.088(4) 0.091(5) 0.076(4) 0.026(4) 0.033(3) -0.007(4)
C417 0.106(5) 0.064(4) 0.117(5) 0.031(4) 0.065(4) 0.013(4)
C418 0.119(5) 0.054(4) 0.078(4) 0.002(3) 0.046(4) -0.003(4)
C419 0.110(5) 0.064(4) 0.061(3) -0.005(3) 0.034(3) -0.014(4)
C420 0.046(3) 0.071(4) 0.055(3) 0.018(3) 0.021(3) 0.012(3)
C421 0.085(4) 0.121(5) 0.065(4) -0.001(4) 0.039(3) 0.020(4)
C422 0.137(8) 0.249(12) 0.076(5) 0.038(6) 0.059(5) 0.129(7)
C423 0.189(13) 0.275(17) 0.208(13) 0.146(11) 0.119(11) 0.125(12)
C424 0.140(8) 0.199(11) 0.248(13) 0.155(9) 0.139(10) 0.085(8)
C425 0.070(4) 0.107(5) 0.108(5) 0.046(4) 0.055(4) 0.024(4)

loop_
_atom_type_symbol
_atom_type_description
_atom_type_scat_dispersion_real
_atom_type_scat_dispersion_imag
_atom_type_scat_source
C C 0.0033 0.0000 'International Tables Vol C Tables 4.2.6.8 and 6.1.1.4'
H H 0.0000 0.0000 'International Tables Vol C Tables 4.2.6.8 and 6.1.1.4'
N N 0.0061 0.0000 'International Tables Vol C Tables 4.2.6.8 and 6.1.1.4'
O O 0.0106 0.0000 'International Tables Vol C Tables 4.2.6.8 and 6.1.1.4'

loop_
_geom_angle_atom_site_label_1
_geom_angle_atom_site_label_2
_geom_angle_atom_site_label_3
_geom_angle
C109 O13 C102 112.5(3)
O11 C101 O12 123.7(4)
O11 C101 C102 120.2(4)
O12 C101 C102 116.1(4)
O13 C102 C101 112.4(4)
O13 C102 C103 107.6(4)
C101 C102 C103 109.5(4)
C104 C103 C108 119.6(5)
C104 C103 C102 120.7(5)
C108 C103 C102 119.7(4)
C103 C104 C105 120.7(5)
C106 C105 C104 119.7(5)
C105 C106 C107 120.9(5)
C106 C107 C108 119.4(5)
C103 C108 C107 119.6(5)
N1 C110 C114 109.9(3)
N1 C110 C111 110.2(3)
C114 C110 C111 112.5(3)
C120 C111 C110 108.2(3)
C120 C111 C112 112.4(4)
C110 C111 C112 111.6(3)
C113 C112 C111 112.9(4)
C115 C114 C119 118.0(5)
C115 C114 C110 121.2(5)
C119 C114 C110 120.7(5)
C114 C115 C116 118.1(6)
C117 C116 C115 124.2(7)
C116 C117 C118 117.2(8)
C119 C118 C117 119.7(7)
C114 C119 C118 122.7(6)
C125 C120 C121 116.2(4)
C125 C120 C111 122.0(4)
C121 C120 C111 121.8(4)
C122 C121 C120 123.1(5)
C123 C122 C121 117.6(5)
C124 C123 C122 121.1(5)
C123 C124 C125 121.4(5)
C120 C125 C124 120.6(5)
C202 O23 C209 112.5(3)
O21 C201 O22 124.8(4)
O21 C201 C202 118.7(4)
O22 C201 C202 116.4(4)
O23 C202 C203 112.1(3)
O23 C202 C201 107.6(3)
C203 C202 C201 108.8(4)
C208 C203 C204 120.2(5)
C208 C203 C202 119.8(4)
C204 C203 C202 119.9(5)
C203 C204 C205 121.0(5)
C206 C205 C204 118.5(6)
C207 C206 C205 119.4(6)
C208 C207 C206 121.4(5)
C207 C208 C203 119.5(5)
N2 C210 C211 112.6(3)
N2 C210 C214 108.9(3)
C211 C210 C214 110.1(3)
C220 C211 C210 109.2(3)
C220 C211 C212 112.9(4)
C210 C211 C212 112.2(3)
C211 C212 C213 111.1(4)
C219 C214 C215 118.4(4)
C219 C214 C210 122.3(4)
C215 C214 C210 119.4(4)
C214 C215 C216 120.0(5)
C217 C216 C215 120.7(5)
C218 C217 C216 120.0(5)
C217 C218 C219 118.5(5)
C214 C219 C218 122.4(4)
C221 C220 C225 119.6(5)
C221 C220 C211 121.1(5)
C225 C220 C211 119.3(5)
C220 C221 C222 119.7(6)
C223 C222 C221 119.6(7)
C224 C223 C222 120.7(7)
C223 C224 C225 119.1(7)
C220 C225 C224 121.1(6)
C302 O33 C309 111.4(3)
O31 C301 O32 126.8(4)
O31 C301 C302 119.8(5)
O32 C301 C302 113.4(4)
O33 C302 C303 106.3(3)
O33 C302 C301 112.4(4)
C303 C302 C301 110.8(3)
C308 C303 C304 117.3(4)
C308 C303 C302 121.9(5)
C304 C303 C302 120.8(5)
C305 C304 C303 120.2(5)
C304 C305 C306 118.9(5)
C307 C306 C305 123.0(5)
C306 C307 C308 117.4(5)
C307 C308 C303 123.0(5)
N3 C310 C314 109.8(3)
N3 C310 C311 110.9(3)
C314 C310 C311 112.0(3)
C312 C311 C320 111.1(4)
C312 C311 C310 113.6(3)
C320 C311 C310 107.8(3)
C313 C312 C311 113.9(4)
C315 C314 C319 118.4(5)
C315 C314 C310 121.3(4)
C319 C314 C310 120.3(5)
C314 C315 C316 120.6(5)
C317 C316 C315 119.8(6)
C318 C317 C316 120.8(7)
C317 C318 C319 120.8(7)
C314 C319 C318 119.5(5)
C321 C320 C325 118.2(4)
C321 C320 C311 121.5(4)
C325 C320 C311 120.3(4)
C320 C321 C322 121.2(5)
C323 C322 C321 120.2(7)
C324 C323 C322 121.1(7)
C323 C324 C325 118.9(6)
C320 C325 C324 120.2(5)
C402 O43 C409 111.3(3)
O42 C401 O41 125.6(4)
O42 C401 C402 118.2(4)
O41 C401 C402 116.2(4)
O43 C402 C403 112.4(3)
O43 C402 C401 108.1(3)
C403 C402 C401 109.9(4)
C404 C403 C408 119.1(4)
C404 C403 C402 121.8(4)
C408 C403 C402 119.0(5)
C403 C404 C405 122.3(5)
C404 C405 C406 116.9(5)
C407 C406 C405 120.8(6)
C406 C407 C408 119.4(6)
C403 C408 C407 121.5(5)
C414 C410 N4 109.8(3)
C414 C410 C411 112.6(3)
N4 C410 C411 110.9(3)
C420 C411 C412 111.7(4)
C420 C411 C410 108.3(3)
C412 C411 C410 114.2(4)
C413 C412 C411 113.6(4)
C419 C414 C415 116.6(4)
C419 C414 C410 123.1(4)
C415 C414 C410 120.3(4)
C416 C415 C414 120.9(5)
C415 C416 C417 120.2(5)
C418 C417 C416 119.4(5)
C419 C418 C417 119.7(5)
C418 C419 C414 123.2(5)
C421 C420 C425 118.3(5)
C421 C420 C411 121.3(5)
C425 C420 C411 120.4(5)
C420 C421 C422 120.6(7)
C423 C422 C421 123.3(12)
C422 C423 C424 118.9(16)
C423 C424 C425 118.6(12)
C420 C425 C424 120.2(7)

loop_
_geom_bond_atom_site_label_1
_geom_bond_atom_site_label_2
_geom_bond_distance
O11 C101 1.239(5)
O12 C101 1.273(5)
O13 C109 1.415(5)
O13 C102 1.424(5)
N1 C110 1.488(4)
C101 C102 1.520(5)
C102 C103 1.521(5)
C103 C104 1.346(5)
C103 C108 1.379(6)
C104 C105 1.389(6)
C105 C106 1.351(7)
C106 C107 1.352(6)
C107 C108 1.400(6)
C110 C114 1.501(6)
C110 C111 1.539(5)
C111 C120 1.502(5)
C111 C112 1.540(5)
C112 C113 1.536(5)
C114 C115 1.371(6)
C114 C119 1.383(6)
C115 C116 1.432(7)
C116 C117 1.340(9)
C117 C118 1.394(9)
C118 C119 1.394(7)
C120 C125 1.373(5)
C120 C121 1.388(6)
C121 C122 1.380(6)
C122 C123 1.372(6)
C123 C124 1.317(6)
C124 C125 1.389(6)
O21 C201 1.257(5)
O22 C201 1.282(4)
O23 C202 1.432(4)
O23 C209 1.448(5)
N2 C210 1.508(4)
C201 C202 1.540(6)
C202 C203 1.528(6)
C203 C208 1.353(6)
C203 C204 1.361(6)
C204 C205 1.374(6)
C205 C206 1.374(7)
C206 C207 1.369(6)
C207 C208 1.350(6)
C210 C211 1.525(5)
C210 C214 1.530(5)
C211 C220 1.503(5)
C211 C212 1.539(5)
C212 C213 1.551(5)
C214 C219 1.355(6)
C214 C215 1.374(5)
C215 C216 1.378(6)
C216 C217 1.374(6)
C217 C218 1.357(6)
C218 C219 1.394(6)
C220 C221 1.368(6)
C220 C225 1.374(6)
C221 C222 1.418(7)
C222 C223 1.392(9)
C223 C224 1.350(8)
C224 C225 1.419(7)
O31 C301 1.208(5)
O32 C301 1.288(5)
O33 C302 1.440(4)
O33 C309 1.445(4)
N3 C310 1.500(4)
C301 C302 1.541(5)
C302 C303 1.513(5)
C303 C308 1.390(6)
C303 C304 1.422(6)
C304 C305 1.377(6)
C305 C306 1.380(7)
C306 C307 1.369(7)
C307 C308 1.373(6)
C310 C314 1.510(6)
C310 C311 1.549(5)
C311 C312 1.528(5)
C311 C320 1.543(5)
C312 C313 1.506(5)
C314 C315 1.379(6)
C314 C319 1.400(6)
C315 C316 1.402(6)
C316 C317 1.364(8)
C317 C318 1.340(8)
C318 C319 1.406(7)
C320 C321 1.369(6)
C320 C325 1.396(5)
C321 C322 1.369(6)
C322 C323 1.357(8)
C323 C324 1.356(8)
C324 C325 1.403(6)
O41 C401 1.275(5)
O42 C401 1.227(5)
O43 C402 1.419(4)
O43 C409 1.443(4)
N4 C410 1.508(4)
C401 C402 1.545(5)
C402 C403 1.508(6)
C403 C404 1.353(5)
C403 C408 1.372(6)
C404 C405 1.367(6)
C405 C406 1.447(7)
C406 C407 1.335(7)
C407 C408 1.377(6)
C410 C414 1.485(5)
C410 C411 1.532(5)
C411 C420 1.514(6)
C411 C412 1.530(5)
C412 C413 1.523(5)
C414 C419 1.394(6)
C414 C415 1.418(5)
C415 C416 1.376(6)
C416 C417 1.402(6)
C417 C418 1.386(6)
C418 C419 1.358(6)
C420 C421 1.346(6)
C420 C425 1.366(6)
C421 C422 1.431(8)
C422 C423 1.280(14)
C423 C424 1.401(15)
C424 C425 1.463(10)
